data_4002453
loop_
_publ_author_name
'Belik, A.A.'
'van Tendeloo, G.'
'Izumi, F.'
'Ikeda, T.'
'Dilanian, R.A.'
'Kopnin, E.M.'
'Morozov, V.A.'
'Torii, S.'
'Lazoryak, B.I.'
'Lebedev, O.I.'

_publ_section_title
;
 Positional and orientational disorder in a solid solution of Sr9+x
 Ni1.5-x (P O4)7 (x=0.3)
;
_journal_name_full 'Chemistry of Materials (1,1989-)'
_journal_page_first 4464
_journal_page_last 4472
_journal_volume 14
_journal_year 2002
_chemical_formula_sum 'Ni1.2 O28 P7 Sr9.3'
_chemical_name_systematic 'Sr9.3 Ni1.2 (P O4)7'
_space_group_IT_number 166
_symmetry_space_group_name_Hall '-R 3 2"'
_symmetry_space_group_name_H-M 'R -3 m :H'
_cell_angle_alpha 90
_cell_angle_beta 90
_cell_angle_gamma 120
_cell_formula_units_Z 3
_cell_length_a 10.5928
_cell_length_b 10.5928
_cell_length_c 19.63191
_cell_volume 1907.720
_citation_journal_id_ASTM CMATEX
_cod_data_source_file Belik_CMATEX_2002_1906.cif
_cod_data_source_block Ni1.2O28P7Sr9.3
_cod_original_cell_volume 1907.72
_cod_database_code 4002453

loop_
_symmetry_equiv_pos_as_xyz
x,y,z
-y,x-y,z
-x+y,-x,z
y,x,-z
-x,-x+y,-z
x-y,-y,-z
-x,-y,-z
y,-x+y,-z
x-y,x,-z
-y,-x,z
x,x-y,z
-x+y,y,z
x+2/3,y+1/3,z+1/3
-y+2/3,x-y+1/3,z+1/3
-x+y+2/3,-x+1/3,z+1/3
y+2/3,x+1/3,-z+1/3
-x+2/3,-x+y+1/3,-z+1/3
x-y+2/3,-y+1/3,-z+1/3
-x+2/3,-y+1/3,-z+1/3
y+2/3,-x+y+1/3,-z+1/3
x-y+2/3,x+1/3,-z+1/3
-y+2/3,-x+1/3,z+1/3
x+2/3,x-y+1/3,z+1/3
-x+y+2/3,y+1/3,z+1/3
x+1/3,y+2/3,z+2/3
-y+1/3,x-y+2/3,z+2/3
-x+y+1/3,-x+2/3,z+2/3
y+1/3,x+2/3,-z+2/3
-x+1/3,-x+y+2/3,-z+2/3
x-y+1/3,-y+2/3,-z+2/3
-x+1/3,-y+2/3,-z+2/3
y+1/3,-x+y+2/3,-z+2/3
x-y+1/3,x+2/3,-z+2/3
-y+1/3,-x+2/3,z+2/3
x+1/3,x-y+2/3,z+2/3
-x+y+1/3,y+2/3,z+2/3

loop_
_atom_site_label
_atom_site_type_symbol
_atom_site_fract_x
_atom_site_fract_y
_atom_site_fract_z
_atom_site_occupancy
_atom_site_U_iso_or_equiv
O4 O-2 0.26633 0.01301 0.23511 1 0.0
O5 O-2 0.91102 0.08898 0.06717 1 0.0
P2 P+5 0.49268 0.50732 0.39668 1 0.0
O2 O-2 0.2153 0.5466 0.1332 0.162 0.0
Sr3 Sr+2 0.4595 0.5405 0.0139 0.156 0.0
O3 O-2 0.53513 0.46487 0.67704 1 0.0
Sr2 Sr+2 0.4858 0.5142 0.00826 0.344 0.0
O1 O-2 0.4092 0.5908 0.1163 0.343 0.0
Sr4 Sr+2 0 0 0.3478 0.15 0.0
Ni1 Ni+2 0.007 -0.007 0.3709 0.0333 0.0
Sr1 Sr+2 0.19009 0.80991 0.53723 1 0.0
P1 P+5 0.0136 -0.0136 0.5036 0.1667 0.0
Ni2 Ni+2 0 0 0 1 0.0
